data_4331377
loop_
_publ_author_name
'Merle Arrowsmith'
'Michael S. Hill'
'Gabriele Kociok-K\"ohn'
'Dugald J. MacDougall'
'Mary F. Mahon'
'Ian Mallov'

_publ_section_title
;
 Three-Coordinate Beryllium \b-Diketiminates: Synthesis and Reduction
 Chemistry
;
_journal_name_full 'Inorganic Chemistry'
_journal_page_first 13408
_journal_page_last 13418
_journal_paper_doi 10.1021/ic3022968
_journal_volume 51
_journal_year 2012
_chemical_formula_sum 'C35 H59 Be N3 Si2'
_chemical_formula_weight 587.04
_chemical_name_systematic
; 
 ? 
;
_space_group_IT_number 2
_symmetry_cell_setting triclinic
_symmetry_space_group_name_Hall '-P 1'
_symmetry_space_group_name_H-M 'P -1'
_atom_sites_solution_hydrogens geom
_atom_sites_solution_primary direct
_atom_sites_solution_secondary difmap
_audit_creation_method SHELXL-97
_cell_angle_alpha 91.472(1)
_cell_angle_beta 92.382(1)
_cell_angle_gamma 114.454(1)
_cell_formula_units_Z 2
_cell_length_a 9.1722(1)
_cell_length_b 10.5996(2)
_cell_length_c 20.4390(4)
_cell_measurement_reflns_used 43490
_cell_measurement_temperature 150(2)
_cell_measurement_theta_max 27.485
_cell_measurement_theta_min 2.910
_cell_volume 1805.28(5)
_computing_cell_refinement 'HKL Scalepack (Otwinowski & Minor 1997)'
_computing_data_collection 'Collect (Bruker AXS BV, 1997-2004)'
_computing_data_reduction 'Denzo & Scalepack(Otwinowski & Minor, 1997)'
_computing_molecular_graphics 'ORTEX (P.McArdle, 1995)'
_computing_publication_material 'SHELXL-97/2 (Sheldrick,1997)'
_computing_structure_refinement 'SHELXL-97/2 (Sheldrick, 1997)'
_computing_structure_solution 'SHELXS-97 (Sheldrick, 1990)'
_diffrn_ambient_temperature 150(2)
_diffrn_detector_area_resol_mean 9
_diffrn_measured_fraction_theta_full 0.894
_diffrn_measured_fraction_theta_max 0.894
_diffrn_measurement_device_type KappaCCD
_diffrn_measurement_method CCD
_diffrn_radiation_monochromator 'horizonally mounted graphite crystal'
_diffrn_radiation_source 'fine-focus sealed tube'
_diffrn_radiation_type MoK\a
_diffrn_radiation_wavelength 0.71073
_diffrn_reflns_av_R_equivalents 0.0306
_diffrn_reflns_av_sigmaI/netI 0.0270
_diffrn_reflns_limit_h_max 11
_diffrn_reflns_limit_h_min -11
_diffrn_reflns_limit_k_max 13
_diffrn_reflns_limit_k_min -13
_diffrn_reflns_limit_l_max 26
_diffrn_reflns_limit_l_min -26
_diffrn_reflns_number 22925
_diffrn_reflns_theta_full 27.47
_diffrn_reflns_theta_max 27.47
_diffrn_reflns_theta_min 3.84
_exptl_absorpt_coefficient_mu 0.124
_exptl_absorpt_correction_T_max 0.955
_exptl_absorpt_correction_T_min 0.889
_exptl_absorpt_correction_type multi-scan
_exptl_absorpt_process_details
;
multi-scan from symmetry-related measurements 
 Sortav (Blessing 1995)
;
_exptl_crystal_colour colorless
_exptl_crystal_density_diffrn 1.080
_exptl_crystal_description block
_exptl_crystal_F_000 644
_exptl_crystal_size_max 0.60
_exptl_crystal_size_mid 0.40
_exptl_crystal_size_min 0.40
_refine_diff_density_max 0.299
_refine_diff_density_min -0.265
_refine_diff_density_rms 0.040
_refine_ls_extinction_method none
_refine_ls_goodness_of_fit_ref 1.062
_refine_ls_hydrogen_treatment mixed
_refine_ls_matrix_type full
_refine_ls_number_parameters 390
_refine_ls_number_reflns 7392
_refine_ls_number_restraints 0
_refine_ls_restrained_S_all 1.062
_refine_ls_R_factor_all 0.0413
_refine_ls_R_factor_gt 0.0386
_refine_ls_shift/su_max 0.000
_refine_ls_shift/su_mean 0.000
_refine_ls_structure_factor_coef Fsqd
_refine_ls_weighting_details 'calc w=1/[\s^2^(Fo^2^)+(0.0405P)^2^+0.8795P] where P=(Fo^2^+2Fc^2^)/3'
_refine_ls_weighting_scheme calc
_refine_ls_wR_factor_gt 0.1000
_refine_ls_wR_factor_ref 0.1023
_reflns_number_gt 6929
_reflns_number_total 7392
_reflns_threshold_expression >2sigma(I)
_cod_data_source_file ic3022968_si_002_09.cif
_cod_data_source_block k09msh44
_cod_database_code 4331377

loop_
_symmetry_equiv_pos_as_xyz
'x, y, z'
'-x, -y, -z'

loop_
_atom_site_label
_atom_site_type_symbol
_atom_site_fract_x
_atom_site_fract_y
_atom_site_fract_z
_atom_site_U_iso_or_equiv
_atom_site_adp_type
_atom_site_occupancy
_atom_site_symmetry_multiplicity
_atom_site_calc_flag
_atom_site_refinement_flags
Si1 Si 0.27253(4) 0.13454(4) 0.212595(18) 0.02145(9) Uani 1 1 d .
Si2 Si -0.03913(4) -0.00290(4) 0.270963(18) 0.02103(9) Uani 1 1 d .
N1 N 0.02848(12) 0.35086(10) 0.31828(5) 0.0167(2) Uani 1 1 d .
N2 N 0.02454(12) 0.36147(10) 0.18582(5) 0.0157(2) Uani 1 1 d .
N3 N 0.10525(12) 0.14696(10) 0.24254(5) 0.0177(2) Uani 1 1 d .
C1 C -0.04311(17) 0.52822(15) 0.37443(7) 0.0262(3) Uani 1 1 d .
H1A H -0.1544 0.4954 0.3869 0.039 Uiso 1 1 calc R
H1B H -0.0031 0.6262 0.3641 0.039 Uiso 1 1 calc R
H1C H 0.0234 0.5179 0.4109 0.039 Uiso 1 1 calc R
C2 C -0.03574(14) 0.44370(12) 0.31497(6) 0.0181(2) Uani 1 1 d .
C3 C -0.09392(15) 0.47207(13) 0.25575(6) 0.0199(2) Uani 1 1 d .
C4 C -0.06202(14) 0.43620(12) 0.19364(6) 0.0178(2) Uani 1 1 d .
C5 C -0.12610(16) 0.48675(14) 0.13577(7) 0.0236(3) Uani 1 1 d .
H5A H -0.0501 0.5087 0.1010 0.035 Uiso 1 1 calc R
H5B H -0.1402 0.5702 0.1492 0.035 Uiso 1 1 calc R
H5C H -0.2296 0.4142 0.1194 0.035 Uiso 1 1 calc R
C6 C 0.08239(15) 0.32592(13) 0.38217(6) 0.0195(2) Uani 1 1 d .
C7 C -0.02649(16) 0.25470(14) 0.42958(6) 0.0234(3) Uani 1 1 d .
C8 C 0.03568(18) 0.22758(16) 0.48847(7) 0.0299(3) Uani 1 1 d .
H8 H -0.0359 0.1790 0.5207 0.036 Uiso 1 1 calc R
C9 C 0.19868(19) 0.26964(17) 0.50107(7) 0.0342(3) Uani 1 1 d .
H9 H 0.2378 0.2475 0.5409 0.041 Uiso 1 1 calc R
C10 C 0.30460(18) 0.34403(16) 0.45544(7) 0.0303(3) Uani 1 1 d .
H10 H 0.4167 0.3746 0.4648 0.036 Uiso 1 1 calc R
C11 C 0.24965(16) 0.37490(14) 0.39607(7) 0.0229(3) Uani 1 1 d .
C12 C -0.20888(16) 0.20551(15) 0.42181(7) 0.0270(3) Uani 1 1 d .
H12 H -0.2368 0.2317 0.3779 0.032 Uiso 1 1 calc R
C13 C -0.29843(19) 0.04775(17) 0.42635(8) 0.0359(3) Uani 1 1 d .
H13A H -0.2602 0.0010 0.3937 0.054 Uiso 1 1 calc R
H13B H -0.4138 0.0202 0.4180 0.054 Uiso 1 1 calc R
H13C H -0.2784 0.0214 0.4703 0.054 Uiso 1 1 calc R
C14 C -0.2697(2) 0.27435(19) 0.47516(8) 0.0376(4) Uani 1 1 d .
H14A H -0.2516 0.2431 0.5182 0.056 Uiso 1 1 calc R
H14B H -0.3847 0.2483 0.4665 0.056 Uiso 1 1 calc R
H14C H -0.2115 0.3754 0.4746 0.056 Uiso 1 1 calc R
C15 C 0.36800(16) 0.46605(15) 0.34887(7) 0.0265(3) Uani 1 1 d .
H15 H 0.3238 0.4293 0.3034 0.032 Uiso 1 1 calc R
C16 C 0.3846(2) 0.61582(17) 0.35511(10) 0.0406(4) Uani 1 1 d .
H16A H 0.2801 0.6175 0.3451 0.061 Uiso 1 1 calc R
H16B H 0.4616 0.6723 0.3243 0.061 Uiso 1 1 calc R
H16C H 0.4228 0.6534 0.4000 0.061 Uiso 1 1 calc R
C17 C 0.53405(18) 0.4650(2) 0.35692(8) 0.0382(4) Uani 1 1 d .
H17A H 0.5844 0.5076 0.3999 0.057 Uiso 1 1 calc R
H17B H 0.6009 0.5176 0.3223 0.057 Uiso 1 1 calc R
H17C H 0.5233 0.3691 0.3537 0.057 Uiso 1 1 calc R
C18 C 0.08185(15) 0.35747(12) 0.12111(6) 0.0182(2) Uani 1 1 d .
C19 C -0.01170(17) 0.25596(13) 0.07323(6) 0.0230(3) Uani 1 1 d .
C20 C 0.05296(19) 0.25414(16) 0.01257(7) 0.0308(3) Uani 1 1 d .
H20 H -0.0077 0.1847 -0.0201 0.037 Uiso 1 1 calc R
C21 C 0.2028(2) 0.35112(17) -0.00057(7) 0.0338(3) Uani 1 1 d .
H21 H 0.2456 0.3469 -0.0417 0.041 Uiso 1 1 calc R
C22 C 0.29117(18) 0.45483(16) 0.04603(7) 0.0306(3) Uani 1 1 d .
H22 H 0.3929 0.5231 0.0359 0.037 Uiso 1 1 calc R
C23 C 0.23360(16) 0.46090(13) 0.10760(7) 0.0227(3) Uani 1 1 d .
C24 C -0.18150(18) 0.15193(15) 0.08360(7) 0.0292(3) Uani 1 1 d .
H24 H -0.2096 0.1706 0.1285 0.035 Uiso 1 1 calc R
C25 C -0.1948(2) 0.00303(16) 0.07928(9) 0.0430(4) Uani 1 1 d .
H25A H -0.1695 -0.0179 0.0353 0.065 Uiso 1 1 calc R
H25B H -0.3043 -0.0616 0.0879 0.065 Uiso 1 1 calc R
H25C H -0.1191 -0.0067 0.1119 0.065 Uiso 1 1 calc R
C26 C -0.3028(2) 0.16641(19) 0.03358(9) 0.0409(4) Uani 1 1 d .
H26A H -0.2875 0.2636 0.0335 0.061 Uiso 1 1 calc R
H26B H -0.4121 0.1084 0.0456 0.061 Uiso 1 1 calc R
H26C H -0.2863 0.1365 -0.0102 0.061 Uiso 1 1 calc R
C27 C 0.33122(16) 0.57835(14) 0.15770(8) 0.0271(3) Uani 1 1 d .
H27 H 0.3131 0.5395 0.2022 0.033 Uiso 1 1 calc R
C28 C 0.2776(2) 0.69761(16) 0.15670(9) 0.0390(4) Uani 1 1 d .
H28A H 0.2816 0.7303 0.1121 0.058 Uiso 1 1 calc R
H28B H 0.3494 0.7740 0.1865 0.058 Uiso 1 1 calc R
H28C H 0.1677 0.6647 0.1708 0.058 Uiso 1 1 calc R
C29 C 0.51221(19) 0.64059(17) 0.14887(10) 0.0428(4) Uani 1 1 d .
H29A H 0.5488 0.5660 0.1463 0.064 Uiso 1 1 calc R
H29B H 0.5685 0.7044 0.1863 0.064 Uiso 1 1 calc R
H29C H 0.5351 0.6912 0.1084 0.064 Uiso 1 1 calc R
C30 C 0.2334(2) 0.03585(17) 0.13141(8) 0.0361(4) Uani 1 1 d .
H30A H 0.1553 -0.0599 0.1360 0.054 Uiso 1 1 calc R
H30B H 0.3339 0.0357 0.1169 0.054 Uiso 1 1 calc R
H30C H 0.1908 0.0802 0.0990 0.054 Uiso 1 1 calc R
C31 C 0.43852(17) 0.30479(15) 0.19566(8) 0.0301(3) Uani 1 1 d .
H31A H 0.4141 0.3364 0.1536 0.045 Uiso 1 1 calc R
H31B H 0.5393 0.2939 0.1938 0.045 Uiso 1 1 calc R
H31C H 0.4491 0.3734 0.2307 0.045 Uiso 1 1 calc R
C32 C 0.36235(19) 0.04960(18) 0.27161(9) 0.0374(4) Uani 1 1 d .
H32A H 0.3862 0.1001 0.3143 0.056 Uiso 1 1 calc R
H32B H 0.4616 0.0511 0.2548 0.056 Uiso 1 1 calc R
H32C H 0.2861 -0.0467 0.2764 0.056 Uiso 1 1 calc R
C33 C -0.07181(18) -0.16845(14) 0.22400(8) 0.0309(3) Uani 1 1 d .
H33A H -0.1017 -0.1623 0.1780 0.046 Uiso 1 1 calc R
H33B H -0.1580 -0.2467 0.2429 0.046 Uiso 1 1 calc R
H33C H 0.0273 -0.1826 0.2267 0.046 Uiso 1 1 calc R
C34 C -0.23791(16) 0.00871(14) 0.26275(7) 0.0265(3) Uani 1 1 d .
H34A H -0.2292 0.0949 0.2849 0.040 Uiso 1 1 calc R
H34B H -0.3194 -0.0708 0.2829 0.040 Uiso 1 1 calc R
H34C H -0.2688 0.0081 0.2162 0.040 Uiso 1 1 calc R
C35 C 0.00766(19) -0.03996(16) 0.35655(8) 0.0324(3) Uani 1 1 d .
H35A H 0.0985 -0.0660 0.3568 0.049 Uiso 1 1 calc R
H35B H -0.0862 -0.1164 0.3723 0.049 Uiso 1 1 calc R
H35C H 0.0352 0.0431 0.3853 0.049 Uiso 1 1 calc R
Be1 Be 0.06077(18) 0.27914(16) 0.24818(8) 0.0162(3) Uani 1 1 d .
H3 H -0.147(2) 0.5305(18) 0.2565(8) 0.031(4) Uiso 1 1 d .

loop_
_atom_site_aniso_label
_atom_site_aniso_U_11
_atom_site_aniso_U_22
_atom_site_aniso_U_33
_atom_site_aniso_U_23
_atom_site_aniso_U_13
_atom_site_aniso_U_12
Si1 0.02083(18) 0.02364(18) 0.02473(19) -0.00089(14) 0.00332(14) 0.01401(15)
Si2 0.02278(18) 0.01785(17) 0.0257(2) 0.00377(14) 0.00424(14) 0.01126(14)
N1 0.0175(5) 0.0192(5) 0.0155(5) 0.0002(4) 0.0009(4) 0.0099(4)
N2 0.0176(5) 0.0157(5) 0.0152(5) 0.0006(4) 0.0023(4) 0.0080(4)
N3 0.0191(5) 0.0183(5) 0.0191(5) 0.0004(4) 0.0023(4) 0.0111(4)
C1 0.0336(7) 0.0292(7) 0.0227(7) -0.0051(5) 0.0019(5) 0.0203(6)
C2 0.0178(6) 0.0185(6) 0.0199(6) -0.0008(5) 0.0034(4) 0.0092(5)
C3 0.0231(6) 0.0206(6) 0.0222(6) 0.0010(5) 0.0031(5) 0.0150(5)
C4 0.0188(6) 0.0159(5) 0.0200(6) 0.0024(4) 0.0012(5) 0.0084(5)
C5 0.0297(7) 0.0268(6) 0.0212(6) 0.0037(5) 0.0009(5) 0.0186(6)
C6 0.0237(6) 0.0237(6) 0.0153(6) -0.0023(5) -0.0008(5) 0.0144(5)
C7 0.0264(7) 0.0294(7) 0.0181(6) 0.0005(5) 0.0022(5) 0.0153(6)
C8 0.0361(8) 0.0393(8) 0.0183(7) 0.0049(6) 0.0030(5) 0.0194(7)
C9 0.0405(8) 0.0463(9) 0.0211(7) 0.0027(6) -0.0052(6) 0.0239(7)
C10 0.0282(7) 0.0424(8) 0.0241(7) -0.0034(6) -0.0062(5) 0.0193(7)
C11 0.0234(6) 0.0286(6) 0.0199(6) -0.0039(5) -0.0011(5) 0.0146(5)
C12 0.0252(7) 0.0367(7) 0.0223(7) 0.0041(6) 0.0058(5) 0.0154(6)
C13 0.0322(8) 0.0402(8) 0.0333(8) 0.0076(7) 0.0095(6) 0.0121(7)
C14 0.0373(8) 0.0535(10) 0.0299(8) 0.0034(7) 0.0122(6) 0.0258(8)
C15 0.0197(6) 0.0352(7) 0.0237(7) -0.0036(6) -0.0004(5) 0.0109(6)
C16 0.0324(8) 0.0333(8) 0.0521(11) 0.0019(7) 0.0108(7) 0.0088(7)
C17 0.0217(7) 0.0588(10) 0.0335(8) -0.0065(7) -0.0006(6) 0.0168(7)
C18 0.0241(6) 0.0189(6) 0.0162(6) 0.0033(4) 0.0039(5) 0.0132(5)
C19 0.0320(7) 0.0220(6) 0.0183(6) 0.0007(5) 0.0010(5) 0.0146(6)
C20 0.0451(9) 0.0358(8) 0.0184(7) -0.0024(6) 0.0010(6) 0.0239(7)
C21 0.0467(9) 0.0474(9) 0.0201(7) 0.0078(6) 0.0125(6) 0.0309(8)
C22 0.0325(7) 0.0360(8) 0.0296(8) 0.0119(6) 0.0140(6) 0.0190(6)
C23 0.0250(6) 0.0243(6) 0.0237(7) 0.0060(5) 0.0064(5) 0.0145(5)
C24 0.0344(8) 0.0262(7) 0.0220(7) -0.0036(5) -0.0011(6) 0.0080(6)
C25 0.0583(11) 0.0254(7) 0.0380(9) -0.0011(7) -0.0014(8) 0.0106(7)
C26 0.0367(9) 0.0437(9) 0.0373(9) -0.0079(7) -0.0091(7) 0.0134(8)
C27 0.0232(7) 0.0223(6) 0.0333(8) 0.0033(6) 0.0067(5) 0.0065(5)
C28 0.0380(8) 0.0253(7) 0.0536(11) -0.0045(7) 0.0068(7) 0.0131(7)
C29 0.0263(8) 0.0287(8) 0.0677(12) 0.0031(8) 0.0116(8) 0.0049(6)
C30 0.0391(8) 0.0373(8) 0.0345(8) -0.0079(7) 0.0095(7) 0.0184(7)
C31 0.0237(7) 0.0332(7) 0.0345(8) 0.0006(6) 0.0074(6) 0.0124(6)
C32 0.0313(8) 0.0456(9) 0.0466(10) 0.0085(7) 0.0032(7) 0.0267(7)
C33 0.0325(7) 0.0192(6) 0.0428(9) 0.0009(6) 0.0031(6) 0.0123(6)
C34 0.0223(6) 0.0262(7) 0.0322(7) 0.0024(6) 0.0053(5) 0.0107(5)
C35 0.0412(8) 0.0353(8) 0.0294(8) 0.0128(6) 0.0085(6) 0.0233(7)
Be1 0.0167(7) 0.0175(7) 0.0163(7) 0.0002(6) 0.0017(5) 0.0087(6)

loop_
_atom_type_symbol
_atom_type_description
_atom_type_scat_dispersion_real
_atom_type_scat_dispersion_imag
_atom_type_scat_source
C C 0.0033 0.0016 'International Tables Vol C Tables 4.2.6.8 and 6.1.1.4'
H H 0.0000 0.0000 'International Tables Vol C Tables 4.2.6.8 and 6.1.1.4'
N N 0.0061 0.0033 'International Tables Vol C Tables 4.2.6.8 and 6.1.1.4'
Si Si 0.0817 0.0704 'International Tables Vol C Tables 4.2.6.8 and 6.1.1.4'
Be Be 0.0005 0.0002 'International Tables Vol C Tables 4.2.6.8 and 6.1.1.4'

loop_
_geom_angle_atom_site_label_1
_geom_angle_atom_site_label_2
_geom_angle_atom_site_label_3
_geom_angle
N3 Si1 C31 114.40(6)
N3 Si1 C30 114.05(6)
C31 Si1 C30 102.58(7)
N3 Si1 C32 111.59(6)
C31 Si1 C32 105.93(7)
C30 Si1 C32 107.53(8)
N3 Si2 C35 113.72(6)
N3 Si2 C34 108.25(6)
C35 Si2 C34 111.93(7)
N3 Si2 C33 115.67(6)
C35 Si2 C33 102.23(7)
C34 Si2 C33 104.69(7)
C2 N1 C6 117.82(10)
C2 N1 Be1 119.76(10)
C6 N1 Be1 122.13(9)
C4 N2 C18 116.47(10)
C4 N2 Be1 120.39(10)
C18 N2 Be1 123.15(9)
Be1 N3 Si2 113.62(8)
Be1 N3 Si1 129.81(8)
Si2 N3 Si1 116.57(6)
C2 C1 H1A 109.5
C2 C1 H1B 109.5
H1A C1 H1B 109.5
C2 C1 H1C 109.5
H1A C1 H1C 109.5
H1B C1 H1C 109.5
N1 C2 C3 121.75(11)
N1 C2 C1 122.36(11)
C3 C2 C1 115.84(11)
C2 C3 C4 125.66(11)
C2 C3 H3 118.5(11)
C4 C3 H3 115.2(11)
N2 C4 C3 121.33(11)
N2 C4 C5 121.49(11)
C3 C4 C5 117.17(11)
C4 C5 H5A 109.5
C4 C5 H5B 109.5
H5A C5 H5B 109.5
C4 C5 H5C 109.5
H5A C5 H5C 109.5
H5B C5 H5C 109.5
C7 C6 C11 120.39(12)
C7 C6 N1 121.96(11)
C11 C6 N1 117.65(11)
C8 C7 C6 118.10(12)
C8 C7 C12 116.90(12)
C6 C7 C12 125.00(12)
C9 C8 C7 121.67(14)
C9 C8 H8 119.2
C7 C8 H8 119.2
C8 C9 C10 119.77(14)
C8 C9 H9 120.1
C10 C9 H9 120.1
C9 C10 C11 121.08(13)
C9 C10 H10 119.5
C11 C10 H10 119.5
C10 C11 C6 118.85(13)
C10 C11 C15 120.28(12)
C6 C11 C15 120.80(12)
C7 C12 C13 112.27(12)
C7 C12 C14 111.20(12)
C13 C12 C14 107.55(12)
C7 C12 H12 108.6
C13 C12 H12 108.6
C14 C12 H12 108.6
C12 C13 H13A 109.5
C12 C13 H13B 109.5
H13A C13 H13B 109.5
C12 C13 H13C 109.5
H13A C13 H13C 109.5
H13B C13 H13C 109.5
C12 C14 H14A 109.5
C12 C14 H14B 109.5
H14A C14 H14B 109.5
C12 C14 H14C 109.5
H14A C14 H14C 109.5
H14B C14 H14C 109.5
C11 C15 C17 113.55(13)
C11 C15 C16 111.11(11)
C17 C15 C16 109.46(13)
C11 C15 H15 107.5
C17 C15 H15 107.5
C16 C15 H15 107.5
C15 C16 H16A 109.5
C15 C16 H16B 109.5
H16A C16 H16B 109.5
C15 C16 H16C 109.5
H16A C16 H16C 109.5
H16B C16 H16C 109.5
C15 C17 H17A 109.5
C15 C17 H17B 109.5
H17A C17 H17B 109.5
C15 C17 H17C 109.5
H17A C17 H17C 109.5
H17B C17 H17C 109.5
C19 C18 C23 121.24(12)
C19 C18 N2 120.95(11)
C23 C18 N2 117.80(11)
C20 C19 C18 118.23(13)
C20 C19 C24 118.92(12)
C18 C19 C24 122.81(12)
C21 C20 C19 121.18(14)
C21 C20 H20 119.4
C19 C20 H20 119.4
C20 C21 C22 120.09(13)
C20 C21 H21 120.0
C22 C21 H21 120.0
C21 C22 C23 121.23(14)
C21 C22 H22 119.4
C23 C22 H22 119.4
C22 C23 C18 117.91(13)
C22 C23 C27 120.37(12)
C18 C23 C27 121.71(11)
C19 C24 C25 111.17(13)
C19 C24 C26 111.42(12)
C25 C24 C26 109.50(13)
C19 C24 H24 108.2
C25 C24 H24 108.2
C26 C24 H24 108.2
C24 C25 H25A 109.5
C24 C25 H25B 109.5
H25A C25 H25B 109.5
C24 C25 H25C 109.5
H25A C25 H25C 109.5
H25B C25 H25C 109.5
C24 C26 H26A 109.5
C24 C26 H26B 109.5
H26A C26 H26B 109.5
C24 C26 H26C 109.5
H26A C26 H26C 109.5
H26B C26 H26C 109.5
C23 C27 C29 113.87(12)
C23 C27 C28 112.21(12)
C29 C27 C28 107.55(12)
C23 C27 H27 107.7
C29 C27 H27 107.7
C28 C27 H27 107.7
C27 C28 H28A 109.5
C27 C28 H28B 109.5
H28A C28 H28B 109.5
C27 C28 H28C 109.5
H28A C28 H28C 109.5
H28B C28 H28C 109.5
C27 C29 H29A 109.5
C27 C29 H29B 109.5
H29A C29 H29B 109.5
C27 C29 H29C 109.5
H29A C29 H29C 109.5
H29B C29 H29C 109.5
Si1 C30 H30A 109.5
Si1 C30 H30B 109.5
H30A C30 H30B 109.5
Si1 C30 H30C 109.5
H30A C30 H30C 109.5
H30B C30 H30C 109.5
Si1 C31 H31A 109.5
Si1 C31 H31B 109.5
H31A C31 H31B 109.5
Si1 C31 H31C 109.5
H31A C31 H31C 109.5
H31B C31 H31C 109.5
Si1 C32 H32A 109.5
Si1 C32 H32B 109.5
H32A C32 H32B 109.5
Si1 C32 H32C 109.5
H32A C32 H32C 109.5
H32B C32 H32C 109.5
Si2 C33 H33A 109.5
Si2 C33 H33B 109.5
H33A C33 H33B 109.5
Si2 C33 H33C 109.5
H33A C33 H33C 109.5
H33B C33 H33C 109.5
Si2 C34 H34A 109.5
Si2 C34 H34B 109.5
H34A C34 H34B 109.5
Si2 C34 H34C 109.5
H34A C34 H34C 109.5
H34B C34 H34C 109.5
Si2 C35 H35A 109.5
Si2 C35 H35B 109.5
H35A C35 H35B 109.5
Si2 C35 H35C 109.5
H35A C35 H35C 109.5
H35B C35 H35C 109.5
N3 Be1 N2 125.93(11)
N3 Be1 N1 126.26(11)
N2 Be1 N1 107.66(9)

loop_
_geom_bond_atom_site_label_1
_geom_bond_atom_site_label_2
_geom_bond_distance
Si1 N3 1.7283(10)
Si1 C31 1.8697(15)
Si1 C30 1.8780(16)
Si1 C32 1.8792(16)
Si2 N3 1.7274(11)
Si2 C35 1.8737(16)
Si2 C34 1.8786(14)
Si2 C33 1.8827(14)
N1 C2 1.3416(15)
N1 C6 1.4464(16)
N1 Be1 1.6983(18)
N2 C4 1.3446(15)
N2 C18 1.4493(15)
N2 Be1 1.6609(19)
N3 Be1 1.6160(17)
C1 C2 1.5118(17)
C1 H1A 0.9800
C1 H1B 0.9800
C1 H1C 0.9800
C2 C3 1.3921(18)
C3 C4 1.3928(17)
C3 H3 0.933(17)
C4 C5 1.5057(17)
C5 H5A 0.9800
C5 H5B 0.9800
C5 H5C 0.9800
C6 C7 1.4142(18)
C6 C11 1.4144(18)
C7 C8 1.3975(19)
C7 C12 1.5321(19)
C8 C9 1.382(2)
C8 H8 0.9500
C9 C10 1.384(2)
C9 H9 0.9500
C10 C11 1.3927(19)
C10 H10 0.9500
C11 C15 1.5195(19)
C12 C13 1.535(2)
C12 C14 1.5427(19)
C12 H12 1.0000
C13 H13A 0.9800
C13 H13B 0.9800
C13 H13C 0.9800
C14 H14A 0.9800
C14 H14B 0.9800
C14 H14C 0.9800
C15 C17 1.5298(19)
C15 C16 1.532(2)
C15 H15 1.0000
C16 H16A 0.9800
C16 H16B 0.9800
C16 H16C 0.9800
C17 H17A 0.9800
C17 H17B 0.9800
C17 H17C 0.9800
C18 C19 1.4012(18)
C18 C23 1.4141(18)
C19 C20 1.3996(19)
C19 C24 1.518(2)
C20 C21 1.376(2)
C20 H20 0.9500
C21 C22 1.385(2)
C21 H21 0.9500
C22 C23 1.3950(19)
C22 H22 0.9500
C23 C27 1.528(2)
C24 C25 1.532(2)
C24 C26 1.537(2)
C24 H24 1.0000
C25 H25A 0.9800
C25 H25B 0.9800
C25 H25C 0.9800
C26 H26A 0.9800
C26 H26B 0.9800
C26 H26C 0.9800
C27 C29 1.532(2)
C27 C28 1.535(2)
C27 H27 1.0000
C28 H28A 0.9800
C28 H28B 0.9800
C28 H28C 0.9800
C29 H29A 0.9800
C29 H29B 0.9800
C29 H29C 0.9800
C30 H30A 0.9800
C30 H30B 0.9800
C30 H30C 0.9800
C31 H31A 0.9800
C31 H31B 0.9800
C31 H31C 0.9800
C32 H32A 0.9800
C32 H32B 0.9800
C32 H32C 0.9800
C33 H33A 0.9800
C33 H33B 0.9800
C33 H33C 0.9800
C34 H34A 0.9800
C34 H34B 0.9800
C34 H34C 0.9800
C35 H35A 0.9800
C35 H35B 0.9800
C35 H35C 0.9800

loop_
_geom_torsion_atom_site_label_1
_geom_torsion_atom_site_label_2
_geom_torsion_atom_site_label_3
_geom_torsion_atom_site_label_4
_geom_torsion
C35 Si2 N3 Be1 -98.73(10)
C34 Si2 N3 Be1 26.32(10)
C33 Si2 N3 Be1 143.37(9)
C35 Si2 N3 Si1 81.45(8)
C34 Si2 N3 Si1 -153.49(7)
C33 Si2 N3 Si1 -36.45(9)
C31 Si1 N3 Be1 9.86(13)
C30 Si1 N3 Be1 -107.80(12)
C32 Si1 N3 Be1 130.10(12)
C31 Si1 N3 Si2 -170.35(7)
C30 Si1 N3 Si2 71.98(9)
C32 Si1 N3 Si2 -50.12(9)
C6 N1 C2 C3 -178.61(11)
Be1 N1 C2 C3 7.37(17)
C6 N1 C2 C1 4.08(17)
Be1 N1 C2 C1 -169.95(11)
N1 C2 C3 C4 -15.4(2)
C1 C2 C3 C4 162.04(13)
C18 N2 C4 C3 -166.11(11)
Be1 N2 C4 C3 14.09(17)
C18 N2 C4 C5 12.82(17)
Be1 N2 C4 C5 -166.99(11)
C2 C3 C4 N2 3.7(2)
C2 C3 C4 C5 -175.22(12)
C2 N1 C6 C7 70.88(15)
Be1 N1 C6 C7 -115.25(13)
C2 N1 C6 C11 -109.42(13)
Be1 N1 C6 C11 64.45(15)
C11 C6 C7 C8 -3.62(19)
N1 C6 C7 C8 176.06(12)
C11 C6 C7 C12 175.77(12)
N1 C6 C7 C12 -4.5(2)
C6 C7 C8 C9 0.6(2)
C12 C7 C8 C9 -178.82(14)
C7 C8 C9 C10 1.9(2)
C8 C9 C10 C11 -1.4(2)
C9 C10 C11 C6 -1.5(2)
C9 C10 C11 C15 175.30(14)
C7 C6 C11 C10 4.08(19)
N1 C6 C11 C10 -175.62(11)
C7 C6 C11 C15 -172.72(12)
N1 C6 C11 C15 7.58(17)
C8 C7 C12 C13 -60.19(16)
C6 C7 C12 C13 120.41(15)
C8 C7 C12 C14 60.37(17)
C6 C7 C12 C14 -119.03(15)
C10 C11 C15 C17 24.87(18)
C6 C11 C15 C17 -158.38(13)
C10 C11 C15 C16 -99.04(15)
C6 C11 C15 C16 77.71(16)
C4 N2 C18 C19 -88.82(14)
Be1 N2 C18 C19 90.98(14)
C4 N2 C18 C23 89.96(14)
Be1 N2 C18 C23 -90.24(14)
C23 C18 C19 C20 3.80(19)
N2 C18 C19 C20 -177.46(11)
C23 C18 C19 C24 -173.91(12)
N2 C18 C19 C24 4.83(18)
C18 C19 C20 C21 -1.5(2)
C24 C19 C20 C21 176.30(13)
C19 C20 C21 C22 -1.4(2)
C20 C21 C22 C23 2.1(2)
C21 C22 C23 C18 0.1(2)
C21 C22 C23 C27 -178.45(13)
C19 C18 C23 C22 -3.12(18)
N2 C18 C23 C22 178.10(11)
C19 C18 C23 C27 175.42(12)
N2 C18 C23 C27 -3.36(17)
C20 C19 C24 C25 63.74(17)
C18 C19 C24 C25 -118.56(14)
C20 C19 C24 C26 -58.71(17)
C18 C19 C24 C26 118.99(14)
C22 C23 C27 C29 -26.42(19)
C18 C23 C27 C29 155.07(13)
C22 C23 C27 C28 96.04(15)
C18 C23 C27 C28 -82.46(16)
Si2 N3 Be1 N2 -114.40(12)
Si1 N3 Be1 N2 65.39(16)
Si2 N3 Be1 N1 60.50(14)
Si1 N3 Be1 N1 -119.71(12)
C4 N2 Be1 N3 157.26(12)
C18 N2 Be1 N3 -22.54(18)
C4 N2 Be1 N1 -18.43(15)
C18 N2 Be1 N1 161.78(10)
C2 N1 Be1 N3 -167.86(11)
C6 N1 Be1 N3 18.38(18)
C2 N1 Be1 N2 7.80(15)
C6 N1 Be1 N2 -165.95(10)
